data_1543013
loop_
_publ_author_name
'Qiu, Yi-Feng'
'Song, Xian-Rong'
'Li, Ming'
'Zhu, Xin-Yu'
'Wang, An-Qi'
'Yang, Fang'
'Han, Ya-Ping'
'Zhang, Heng-Rui'
'Jin, Dong-Po'
'Li, Ying-Xiu'
'Liang, Yong-Min'

_publ_section_title
;
 BF3&#x00B7;OEt2-AgSCF3 Mediated Trifluoromethylthiolation/Cascade
 Cyclization of Propynols: Synthesis of
 4-((Trifluoromethyl)thio)-2H-chromene and
 4-((Trifluoromethyl)thio)-1,2-dihydroquinoline Derivatives.
;
_journal_issue 7
_journal_name_full 'Organic letters'
_journal_page_first 1514
_journal_page_last 1517
_journal_paper_doi 10.1021/acs.orglett.6b00065
_journal_volume 18
_journal_year 2016
_chemical_formula_moiety 'C26 H17 F3 O S'
_chemical_formula_sum 'C26 H17 F3 O S'
_chemical_formula_weight 434.46
_chemical_name_systematic
;
 ? 
;
_space_group_crystal_system monoclinic
_space_group_IT_number 14
_space_group_name_Hall '-P 2yn'
_space_group_name_H-M_alt 'P 1 21/n 1'
_symmetry_space_group_name_Hall '-P 2yn'
_symmetry_space_group_name_H-M 'P 1 21/n 1'
_atom_sites_solution_hydrogens geom
_atom_sites_solution_primary direct
_atom_sites_solution_secondary difmap
_audit_creation_date 2016-01-25
_audit_creation_method
;
Olex2 1.2
(compiled 2015.09.30 svn.r3233 for OlexSys, GUI svn.r5103)
;
_cell_angle_alpha 90.00
_cell_angle_beta 94.851(4)
_cell_angle_gamma 90.00
_cell_formula_units_Z 8
_cell_length_a 10.9922(6)
_cell_length_b 34.479(2)
_cell_length_c 11.1612(5)
_cell_measurement_reflns_used 2307
_cell_measurement_temperature 293.60(10)
_cell_measurement_theta_max 22.1100
_cell_measurement_theta_min 3.6610
_cell_volume 4214.9(4)
_computing_cell_refinement
;
CrysAlisPro, Agilent Technologies,
Version 1.171.37.35 (release 13-08-2014 CrysAlis171 .NET)
(compiled Aug 13 2014,18:06:01)
;
_computing_data_collection
;
CrysAlisPro, Agilent Technologies,
Version 1.171.37.35 (release 13-08-2014 CrysAlis171 .NET)
(compiled Aug 13 2014,18:06:01)
;
_computing_data_reduction
;
CrysAlisPro, Agilent Technologies,
Version 1.171.37.35 (release 13-08-2014 CrysAlis171 .NET)
(compiled Aug 13 2014,18:06:01)
;
_computing_molecular_graphics 'Olex2 (Dolomanov et al., 2009)'
_computing_publication_material 'Olex2 (Dolomanov et al., 2009)'
_computing_structure_refinement 'ShelXL (Sheldrick, 2015)'
_computing_structure_solution
;
Superflip (Palatinus & Chapuis, 2007;Palatinus & van der Lee, 2008;
Palatinus et al., 2012)
;
_diffrn_ambient_environment air
_diffrn_ambient_temperature 293.60(10)
_diffrn_detector 'CCD plate'
_diffrn_detector_area_resol_mean 16.0733
_diffrn_detector_type Eos
_diffrn_measured_fraction_theta_full 0.998
_diffrn_measured_fraction_theta_max 0.998
_diffrn_measurement_details
;
  1 omega   39.00   64.00   1.0000    2.0000
omega____ theta____ kappa____ phi______ frames
    -       20.5854   19.0000   60.0000 25

  2 omega   -6.00   21.00   1.0000    2.0000
omega____ theta____ kappa____ phi______ frames
    -      -17.1479  -99.0000  -30.0000 27

  3 omega  -51.00   46.00   1.0000    2.0000
omega____ theta____ kappa____ phi______ frames
    -       20.5854  -38.0000 -150.0000 97

  4 omega  -20.00    5.00   1.0000    2.0000
omega____ theta____ kappa____ phi______ frames
    -      -17.1479  -99.0000 -180.0000 25

  5 omega   34.00   97.00   1.0000    2.0000
omega____ theta____ kappa____ phi______ frames
    -       20.5854 -178.0000 -180.0000 63
;
_diffrn_measurement_device 'four-circle diffractometer'
_diffrn_measurement_device_type 'SuperNova, Dual, Cu at zero, Eos'
_diffrn_measurement_method '\w scans'
_diffrn_orient_matrix_UB_11 0.0615820000
_diffrn_orient_matrix_UB_12 -0.0062449000
_diffrn_orient_matrix_UB_13 0.0090158000
_diffrn_orient_matrix_UB_21 0.0196002000
_diffrn_orient_matrix_UB_22 0.0195953000
_diffrn_orient_matrix_UB_23 0.0026954000
_diffrn_orient_matrix_UB_31 -0.0040842000
_diffrn_orient_matrix_UB_32 0.0000520000
_diffrn_orient_matrix_UB_33 0.0631044000
_diffrn_radiation_monochromator mirror
_diffrn_radiation_probe x-ray
_diffrn_radiation_type MoK\a
_diffrn_radiation_wavelength 0.71000
_diffrn_reflns_av_R_equivalents 0.0467
_diffrn_reflns_av_unetI/netI 0.0929
_diffrn_reflns_limit_h_max 12
_diffrn_reflns_limit_h_min -13
_diffrn_reflns_limit_k_max 41
_diffrn_reflns_limit_k_min -42
_diffrn_reflns_limit_l_max 13
_diffrn_reflns_limit_l_min -13
_diffrn_reflns_number 17521
_diffrn_reflns_theta_full 25.99
_diffrn_reflns_theta_max 25.99
_diffrn_reflns_theta_min 3.44
_diffrn_source 'SuperNova (Mo) X-ray Source'
_exptl_absorpt_coefficient_mu 0.195
_exptl_absorpt_correction_T_max 1.00000
_exptl_absorpt_correction_T_min 0.66892
_exptl_absorpt_correction_type multi-scan
_exptl_absorpt_process_details
;
CrysAlisPro, Agilent Technologies,
Version 1.171.37.35 (release 13-08-2014 CrysAlis171 .NET)
(compiled Aug 13 2014,18:06:01)
Empirical absorption correction using spherical harmonics,
 implemented in SCALE3 ABSPACK scaling algorithm.
;
_exptl_crystal_colour 'clear light yellow'
_exptl_crystal_colour_lustre clear
_exptl_crystal_colour_modifier light
_exptl_crystal_colour_primary yellow
_exptl_crystal_density_diffrn 1.369
_exptl_crystal_density_method 'not measured'
_exptl_crystal_description block
_exptl_crystal_F_000 1792
_exptl_crystal_size_max 0.19
_exptl_crystal_size_mid 0.17
_exptl_crystal_size_min 0.14
_refine_diff_density_max 0.765
_refine_diff_density_min -0.422
_refine_diff_density_rms 0.053
_refine_ls_extinction_method none
_refine_ls_goodness_of_fit_ref 1.040
_refine_ls_hydrogen_treatment constr
_refine_ls_matrix_type full
_refine_ls_number_parameters 577
_refine_ls_number_reflns 8293
_refine_ls_number_restraints 24
_refine_ls_restrained_S_all 1.045
_refine_ls_R_factor_all 0.1456
_refine_ls_R_factor_gt 0.0714
_refine_ls_shift/su_max 0.000
_refine_ls_shift/su_mean 0.000
_refine_ls_structure_factor_coef Fsqd
_refine_ls_weighting_details 'calc w=1/[\s^2^(Fo^2^)+(0.0735P)^2^+1.0178P] where P=(Fo^2^+2Fc^2^)/3'
_refine_ls_weighting_scheme calc
_refine_ls_wR_factor_gt 0.1600
_refine_ls_wR_factor_ref 0.2072
_reflns_number_gt 4188
_reflns_number_total 8293
_reflns_threshold_expression >2sigma(I)
_cod_data_source_file ol6b00065_si_004.cif
_cod_data_source_block qiuyf_0121
_cod_database_code 1543013
_reflns_odcompleteness_completeness 99.74
_reflns_odcompleteness_iscentric 1
_reflns_odcompleteness_theta 26.32
_olex2_refinement_description
;
1. Fixed Uiso
 At 1.2 times of:
  All C(H) groups
2. Uiso/Uaniso restraints and constraints
Uanis(F5') \\sim Ueq, Uanis(F5) \\sim Ueq, Uanis(F6') \\sim Ueq, Uanis(F6)
\\sim Ueq: with sigma of 0.01 and sigma for terminal atoms of 0.02
3. Others
 Fixed Sof: F5(0.5) F6(0.5) F5'(0.5) F6'(0.5)
4.a Aromatic/amide H refined with riding coordinates:
 C28(H28), C29(H29), C31(H31), C32(H32), C33(H33), C34(H34), C38(H38),
 C41(H41), C42(H42), C43(H43), C44(H44), C45(H45), C47(H47), C48(H48), C49(H49),
  C50(H50), C51(H51), C2(H2), C3(H3), C5(H5), C6(H6), C7(H7), C8(H8), C12(H12),
 C15(H15), C16(H16), C17(H17), C18(H18), C19(H19), C21(H21), C22(H22), C23(H23),
  C24(H24), C25(H25)
;
_olex2_date_sample_data_collection 2016-01-20
_olex2_submission_special_instructions 'No special instructions were received'

loop_
_space_group_symop_id
_space_group_symop_operation_xyz
1 'x, y, z'
2 '-x+1/2, y+1/2, -z+1/2'
3 '-x, -y, -z'
4 'x-1/2, -y-1/2, z-1/2'

loop_
_atom_site_label
_atom_site_type_symbol
_atom_site_fract_x
_atom_site_fract_y
_atom_site_fract_z
_atom_site_U_iso_or_equiv
_atom_site_adp_type
_atom_site_occupancy
_atom_site_calc_flag
_atom_site_disorder_assembly
_atom_site_disorder_group
_atom_site_refinement_flags_posn
_atom_site_refinement_flags_adp
S8 S 0.55893(10) 0.28609(4) 0.42646(10) 0.0604(3) Uani 1 d A . . .
F4 F 0.5940(3) 0.35284(11) 0.3436(4) 0.1378(15) Uani 1 d A . . .
O2 O 0.8657(2) 0.24217(8) 0.6720(2) 0.0469(7) Uani 1 d . . . .
C27 C 0.8596(3) 0.22829(12) 0.5559(3) 0.0448(10) Uani 1 d . . . .
C28 C 0.9668(4) 0.21166(13) 0.5219(4) 0.0568(11) Uani 1 d . . . .
H28 H 1.0369 0.2112 0.5748 0.068 Uiso 1 calc . . R .
C29 C 0.9670(4) 0.19604(14) 0.4091(4) 0.0615(12) Uani 1 d . . . .
H29 H 1.0387 0.1853 0.3850 0.074 Uiso 1 calc . . R .
C30 C 0.8605(4) 0.19589(13) 0.3284(3) 0.0556(11) Uani 1 d . . . .
C31 C 0.8587(5) 0.17577(14) 0.2170(4) 0.0710(14) Uani 1 d . . . .
H31 H 0.9296 0.1644 0.1936 0.085 Uiso 1 calc . . R .
C32 C 0.7529(6) 0.17320(16) 0.1449(4) 0.0848(17) Uani 1 d . . . .
H32 H 0.7521 0.1598 0.0725 0.102 Uiso 1 calc . . R .
C33 C 0.6465(5) 0.19021(16) 0.1776(4) 0.0805(16) Uani 1 d . . . .
H33 H 0.5750 0.1880 0.1272 0.097 Uiso 1 calc . . R .
C34 C 0.6456(4) 0.21034(14) 0.2837(3) 0.0623(12) Uani 1 d . . . .
H34 H 0.5737 0.2218 0.3042 0.075 Uiso 1 calc . . R .
C35 C 0.7534(4) 0.21385(12) 0.3625(3) 0.0460(10) Uani 1 d . . . .
C36 C 0.7558(3) 0.23285(12) 0.4781(3) 0.0442(9) Uani 1 d . . . .
C37 C 0.6608(3) 0.25742(12) 0.5227(3) 0.0421(9) Uani 1 d . . . .
C38 C 0.6570(3) 0.26269(12) 0.6409(3) 0.0443(10) Uani 1 d . . . .
H38 H 0.5968 0.2783 0.6694 0.053 Uiso 1 calc . . R .
C39 C 0.7504(3) 0.24327(12) 0.7285(3) 0.0421(9) Uani 1 d . . . .
C40 C 0.7806(3) 0.26920(12) 0.8377(3) 0.0422(9) Uani 1 d . . . .
C41 C 0.8119(4) 0.30744(14) 0.8213(4) 0.0608(12) Uani 1 d . . . .
H41 H 0.8113 0.3173 0.7437 0.073 Uiso 1 calc . . R .
C42 C 0.8441(4) 0.33123(15) 0.9178(4) 0.0737(14) Uani 1 d . . . .
H42 H 0.8630 0.3571 0.9053 0.088 Uiso 1 calc . . R .
C43 C 0.8484(4) 0.31662(16) 1.0334(4) 0.0713(14) Uani 1 d . . . .
H43 H 0.8730 0.3323 1.0987 0.086 Uiso 1 calc . . R .
C44 C 0.8168(4) 0.27940(15) 1.0507(3) 0.0600(12) Uani 1 d . . . .
H44 H 0.8174 0.2698 1.1286 0.072 Uiso 1 calc . . R .
C45 C 0.7833(3) 0.25525(13) 0.9544(3) 0.0527(11) Uani 1 d . . . .
H45 H 0.7627 0.2296 0.9680 0.063 Uiso 1 calc . . R .
C46 C 0.7114(3) 0.20250(12) 0.7612(3) 0.0439(9) Uani 1 d . . . .
C47 C 0.5935(4) 0.19661(15) 0.7945(3) 0.0611(12) Uani 1 d . . . .
H47 H 0.5388 0.2172 0.7927 0.073 Uiso 1 calc . . R .
C48 C 0.5576(5) 0.16034(18) 0.8300(4) 0.0760(15) Uani 1 d . . . .
H48 H 0.4790 0.1567 0.8528 0.091 Uiso 1 calc . . R .
C49 C 0.6367(5) 0.12976(17) 0.8318(4) 0.0768(15) Uani 1 d . . . .
H49 H 0.6119 0.1054 0.8562 0.092 Uiso 1 calc . . R .
C50 C 0.7523(5) 0.13484(15) 0.7979(4) 0.0722(14) Uani 1 d . . . .
H50 H 0.8058 0.1139 0.7986 0.087 Uiso 1 calc . . R .
C51 C 0.7898(4) 0.17144(13) 0.7624(3) 0.0553(11) Uani 1 d . . . .
H51 H 0.8684 0.1748 0.7393 0.066 Uiso 1 calc . . R .
C52 C 0.6513(6) 0.3262(2) 0.4083(7) 0.095(2) Uani 1 d . . . .
F5 F 0.7207(12) 0.3397(3) 0.4849(8) 0.108(4) Uani 0.50 d A 1 . U
F6 F 0.7410(10) 0.3126(3) 0.3218(8) 0.119(4) Uani 0.50 d A 1 . U
F5' F 0.6457(11) 0.3457(3) 0.5357(10) 0.146(4) Uani 0.50 d A 2 . U
F6' F 0.7566(9) 0.3255(4) 0.4094(16) 0.144(5) Uani 0.50 d A 2 . U
S2 S 0.10348(13) 0.53278(4) 0.39512(11) 0.0778(4) Uani 1 d . . . .
F1 F 0.0635(3) 0.60223(10) 0.4439(3) 0.1122(11) Uani 1 d . . . .
F2 F 0.2119(4) 0.59600(11) 0.3315(4) 0.1479(16) Uani 1 d . . . .
F3 F 0.0348(4) 0.59049(12) 0.2588(3) 0.1305(14) Uani 1 d . . . .
O1 O 0.3752(2) 0.50797(8) 0.1366(2) 0.0489(7) Uani 1 d . . . .
C1 C 0.3939(3) 0.49011(12) 0.2473(3) 0.0445(10) Uani 1 d . . . .
C2 C 0.5104(3) 0.47548(14) 0.2777(4) 0.0550(11) Uani 1 d . . . .
H2 H 0.5708 0.4778 0.2246 0.066 Uiso 1 calc . . R .
C3 C 0.5345(4) 0.45800(14) 0.3849(4) 0.0592(12) Uani 1 d . . . .
H3 H 0.6132 0.4491 0.4061 0.071 Uiso 1 calc . . R .
C4 C 0.4438(4) 0.45276(13) 0.4665(3) 0.0495(10) Uani 1 d . . . .
C5 C 0.4685(4) 0.43317(14) 0.5765(4) 0.0661(13) Uani 1 d . . . .
H5 H 0.5469 0.4238 0.5969 0.079 Uiso 1 calc . . R .
C6 C 0.3807(5) 0.42759(15) 0.6536(4) 0.0735(14) Uani 1 d . . . .
H6 H 0.3990 0.4149 0.7263 0.088 Uiso 1 calc . . R .
C7 C 0.2635(5) 0.44114(14) 0.6223(4) 0.0686(13) Uani 1 d . . . .
H7 H 0.2029 0.4370 0.6742 0.082 Uiso 1 calc . . R .
C8 C 0.2353(4) 0.46047(13) 0.5168(3) 0.0559(11) Uani 1 d . . . .
H8 H 0.1556 0.4688 0.4978 0.067 Uiso 1 calc . . R .
C9 C 0.3248(3) 0.46811(12) 0.4359(3) 0.0452(10) Uani 1 d . . . .
C10 C 0.3022(3) 0.48911(12) 0.3257(3) 0.0428(9) Uani 1 d . . . .
C11 C 0.1914(3) 0.51107(12) 0.2860(3) 0.0463(10) Uani 1 d . . . .
C12 C 0.1653(3) 0.51790(12) 0.1698(3) 0.0466(10) Uani 1 d . . . .
H12 H 0.0950 0.5315 0.1434 0.056 Uiso 1 calc . . R .
C13 C 0.2517(3) 0.50328(12) 0.0800(3) 0.0428(9) Uani 1 d . . . .
C14 C 0.2435(4) 0.52981(13) -0.0296(3) 0.0491(10) Uani 1 d . . . .
C15 C 0.2956(5) 0.56627(15) -0.0218(4) 0.0718(14) Uani 1 d . . . .
H15 H 0.3391 0.5740 0.0493 0.086 Uiso 1 calc . . R .
C16 C 0.2835(5) 0.59135(16) -0.1190(5) 0.0825(16) Uani 1 d . . . .
H16 H 0.3198 0.6157 -0.1129 0.099 Uiso 1 calc . . R .
C17 C 0.2191(5) 0.58079(18) -0.2232(5) 0.0811(17) Uani 1 d . . . .
H17 H 0.2099 0.5981 -0.2872 0.097 Uiso 1 calc . . R .
C18 C 0.1677(4) 0.54460(18) -0.2340(4) 0.0705(14) Uani 1 d . . . .
H18 H 0.1245 0.5370 -0.3054 0.085 Uiso 1 calc . . R .
C19 C 0.1812(3) 0.51925(14) -0.1364(3) 0.0571(12) Uani 1 d . . . .
H19 H 0.1470 0.4946 -0.1438 0.069 Uiso 1 calc . . R .
C20 C 0.2303(4) 0.46077(12) 0.0475(3) 0.0460(10) Uani 1 d . . . .
C21 C 0.1199(4) 0.44318(14) 0.0585(3) 0.0607(12) Uani 1 d . . . .
H21 H 0.0572 0.4572 0.0892 0.073 Uiso 1 calc . . R .
C22 C 0.1005(6) 0.40502(17) 0.0247(4) 0.0828(16) Uani 1 d . . . .
H22 H 0.0246 0.3937 0.0319 0.099 Uiso 1 calc . . R .
C23 C 0.1917(7) 0.38363(17) -0.0194(5) 0.097(2) Uani 1 d . . . .
H23 H 0.1790 0.3578 -0.0413 0.117 Uiso 1 calc . . R .
C24 C 0.3024(6) 0.40113(17) -0.0304(4) 0.0900(18) Uani 1 d . . . .
H24 H 0.3652 0.3869 -0.0601 0.108 Uiso 1 calc . . R .
C25 C 0.3227(5) 0.43956(14) 0.0016(4) 0.0690(13) Uani 1 d . . . .
H25 H 0.3979 0.4510 -0.0076 0.083 Uiso 1 calc . . R .
C26 C 0.1095(5) 0.58187(17) 0.3588(5) 0.0765(15) Uani 1 d . . . .

loop_
_atom_site_aniso_label
_atom_site_aniso_U_11
_atom_site_aniso_U_22
_atom_site_aniso_U_33
_atom_site_aniso_U_23
_atom_site_aniso_U_13
_atom_site_aniso_U_12
S8 0.0555(6) 0.0566(8) 0.0657(7) 0.0158(6) -0.0147(5) -0.0086(6)
F4 0.117(3) 0.093(3) 0.198(4) 0.087(3) -0.019(3) -0.018(2)
O2 0.0376(13) 0.061(2) 0.0409(14) -0.0038(13) 0.0000(10) -0.0018(13)
C27 0.044(2) 0.046(3) 0.044(2) 0.0012(18) 0.0062(16) -0.009(2)
C28 0.043(2) 0.066(3) 0.062(3) 0.001(2) 0.0093(18) 0.000(2)
C29 0.062(3) 0.056(3) 0.072(3) -0.001(2) 0.034(2) -0.003(2)
C30 0.077(3) 0.045(3) 0.047(2) 0.004(2) 0.018(2) -0.010(2)
C31 0.115(4) 0.050(3) 0.052(3) 0.000(2) 0.029(3) -0.011(3)
C32 0.150(5) 0.062(4) 0.043(3) -0.005(2) 0.009(3) -0.013(4)
C33 0.120(4) 0.069(4) 0.050(3) -0.002(3) -0.009(3) -0.016(4)
C34 0.080(3) 0.058(3) 0.046(2) 0.000(2) -0.006(2) -0.015(3)
C35 0.060(2) 0.040(3) 0.038(2) 0.0060(17) 0.0069(17) -0.011(2)
C36 0.046(2) 0.047(3) 0.040(2) 0.0018(18) 0.0065(16) -0.011(2)
C37 0.0350(19) 0.044(3) 0.046(2) 0.0049(18) -0.0040(15) -0.0071(18)
C38 0.037(2) 0.049(3) 0.046(2) 0.0019(18) 0.0019(15) -0.0024(19)
C39 0.0360(19) 0.048(3) 0.042(2) -0.0015(18) 0.0024(15) 0.0001(19)
C40 0.0349(19) 0.046(3) 0.046(2) 0.0038(19) 0.0047(15) 0.0010(19)
C41 0.080(3) 0.052(3) 0.050(2) 0.003(2) 0.004(2) -0.015(3)
C42 0.105(4) 0.048(3) 0.066(3) -0.005(2) -0.002(3) -0.018(3)
C43 0.085(3) 0.067(4) 0.059(3) -0.019(3) -0.009(2) -0.004(3)
C44 0.069(3) 0.068(4) 0.042(2) -0.004(2) -0.0038(19) 0.007(3)
C45 0.060(3) 0.050(3) 0.048(2) -0.003(2) 0.0063(18) 0.001(2)
C46 0.046(2) 0.048(3) 0.0365(19) 0.0014(17) -0.0017(16) 0.001(2)
C47 0.053(3) 0.066(3) 0.063(3) 0.011(2) 0.001(2) -0.005(2)
C48 0.069(3) 0.080(4) 0.077(3) 0.022(3) -0.001(2) -0.023(3)
C49 0.100(4) 0.058(4) 0.070(3) 0.008(3) -0.008(3) -0.026(3)
C50 0.099(4) 0.046(3) 0.070(3) -0.002(2) -0.003(3) 0.008(3)
C51 0.066(3) 0.051(3) 0.048(2) -0.001(2) -0.0001(19) -0.003(2)
C52 0.072(4) 0.079(5) 0.130(6) 0.045(4) -0.022(4) -0.012(4)
F5 0.143(10) 0.086(7) 0.093(6) -0.020(5) -0.006(6) -0.062(7)
F6 0.137(7) 0.109(7) 0.124(6) -0.001(5) 0.087(6) -0.035(5)
F5' 0.199(10) 0.072(6) 0.160(9) -0.021(6) -0.029(7) -0.011(7)
F6' 0.073(6) 0.129(11) 0.234(14) 0.059(10) 0.030(9) -0.021(6)
S2 0.1042(10) 0.0648(9) 0.0721(8) 0.0032(6) 0.0528(7) 0.0233(8)
F1 0.143(3) 0.092(3) 0.104(2) -0.0421(19) 0.024(2) 0.040(2)
F2 0.124(3) 0.082(3) 0.248(5) -0.051(3) 0.076(3) -0.033(2)
F3 0.176(4) 0.109(3) 0.106(2) 0.015(2) 0.011(2) 0.055(3)
O1 0.0428(14) 0.059(2) 0.0468(15) -0.0002(13) 0.0135(11) -0.0013(14)
C1 0.044(2) 0.048(3) 0.042(2) -0.0075(18) 0.0092(16) -0.004(2)
C2 0.045(2) 0.066(3) 0.056(2) -0.007(2) 0.0152(18) 0.000(2)
C3 0.046(2) 0.066(3) 0.066(3) -0.007(2) 0.005(2) 0.009(2)
C4 0.053(2) 0.046(3) 0.049(2) -0.0028(19) 0.0026(18) 0.001(2)
C5 0.075(3) 0.057(3) 0.065(3) 0.006(2) 0.001(2) 0.012(3)
C6 0.096(4) 0.061(4) 0.064(3) 0.015(2) 0.009(3) 0.007(3)
C7 0.084(3) 0.060(3) 0.065(3) 0.011(2) 0.023(2) -0.009(3)
C8 0.055(2) 0.055(3) 0.060(3) 0.002(2) 0.0159(19) -0.008(2)
C9 0.053(2) 0.038(2) 0.046(2) -0.0058(18) 0.0113(17) -0.005(2)
C10 0.043(2) 0.042(3) 0.044(2) -0.0076(18) 0.0092(16) -0.0040(19)
C11 0.048(2) 0.045(3) 0.048(2) -0.0040(19) 0.0176(17) 0.000(2)
C12 0.039(2) 0.047(3) 0.055(2) -0.0054(19) 0.0118(17) 0.005(2)
C13 0.039(2) 0.047(3) 0.043(2) -0.0010(18) 0.0082(16) 0.0035(19)
C14 0.054(2) 0.049(3) 0.047(2) -0.001(2) 0.0201(18) 0.009(2)
C15 0.098(4) 0.053(3) 0.068(3) -0.002(3) 0.027(3) 0.004(3)
C16 0.118(4) 0.049(3) 0.085(4) 0.014(3) 0.037(3) 0.013(3)
C17 0.090(4) 0.081(4) 0.077(4) 0.031(3) 0.032(3) 0.032(4)
C18 0.065(3) 0.092(5) 0.056(3) 0.018(3) 0.012(2) 0.016(3)
C19 0.056(2) 0.064(3) 0.054(3) 0.007(2) 0.014(2) 0.003(2)
C20 0.063(3) 0.041(3) 0.0340(19) -0.0005(17) 0.0068(17) 0.006(2)
C21 0.064(3) 0.059(3) 0.059(3) -0.005(2) 0.000(2) -0.005(3)
C22 0.111(4) 0.057(4) 0.078(3) -0.008(3) -0.011(3) -0.027(3)
C23 0.175(7) 0.043(4) 0.072(3) -0.008(3) 0.001(4) -0.011(4)
C24 0.150(6) 0.051(4) 0.072(3) -0.017(3) 0.026(3) 0.025(4)
C25 0.090(3) 0.057(3) 0.063(3) -0.009(2) 0.026(2) 0.014(3)
C26 0.065(3) 0.068(4) 0.099(4) -0.036(3) 0.021(3) 0.006(3)

loop_
_atom_type_symbol
_atom_type_description
_atom_type_scat_dispersion_real
_atom_type_scat_dispersion_imag
_atom_type_scat_source
C C 0.0033 0.0016 'International Tables Vol C Tables 4.2.6.8 and 6.1.1.4'
H H 0.0000 0.0000 'International Tables Vol C Tables 4.2.6.8 and 6.1.1.4'
F F 0.0171 0.0103 'International Tables Vol C Tables 4.2.6.8 and 6.1.1.4'
O O 0.0106 0.0060 'International Tables Vol C Tables 4.2.6.8 and 6.1.1.4'
S S 0.1246 0.1234 'International Tables Vol C Tables 4.2.6.8 and 6.1.1.4'

loop_
_geom_angle_atom_site_label_1
_geom_angle_atom_site_label_2
_geom_angle_atom_site_label_3
_geom_angle
C52 S8 C37 99.7(2)
C27 O2 C39 116.1(3)
O2 C27 C28 115.1(3)
O2 C27 C36 121.5(3)
C36 C27 C28 123.3(3)
C27 C28 H28 120.7
C29 C28 C27 118.7(4)
C29 C28 H28 120.7
C28 C29 H29 119.3
C28 C29 C30 121.4(4)
C30 C29 H29 119.3
C29 C30 C31 120.5(4)
C35 C30 C29 119.4(4)
C35 C30 C31 120.0(4)
C30 C31 H31 120.1
C32 C31 C30 119.8(5)
C32 C31 H31 120.1
C31 C32 H32 119.5
C31 C32 C33 121.0(5)
C33 C32 H32 119.5
C32 C33 H33 119.7
C34 C33 C32 120.6(5)
C34 C33 H33 119.7
C33 C34 H34 119.6
C33 C34 C35 120.7(5)
C35 C34 H34 119.6
C30 C35 C34 117.9(4)
C30 C35 C36 119.2(4)
C34 C35 C36 122.9(4)
C27 C36 C35 117.4(4)
C27 C36 C37 115.3(3)
C35 C36 C37 127.3(3)
C36 C37 S8 123.0(3)
C38 C37 S8 116.7(3)
C38 C37 C36 119.8(3)
C37 C38 H38 120.0
C37 C38 C39 120.1(3)
C39 C38 H38 120.0
O2 C39 C38 107.4(3)
O2 C39 C40 102.8(3)
O2 C39 C46 110.6(3)
C38 C39 C40 110.3(3)
C38 C39 C46 111.9(3)
C46 C39 C40 113.3(3)
C41 C40 C39 119.6(3)
C41 C40 C45 118.1(4)
C45 C40 C39 122.2(4)
C40 C41 H41 119.4
C42 C41 C40 121.1(4)
C42 C41 H41 119.4
C41 C42 H42 120.0
C41 C42 C43 120.0(5)
C43 C42 H42 120.0
C42 C43 H43 120.3
C44 C43 C42 119.5(4)
C44 C43 H43 120.3
C43 C44 H44 119.5
C43 C44 C45 121.1(4)
C45 C44 H44 119.5
C40 C45 H45 119.9
C44 C45 C40 120.3(4)
C44 C45 H45 119.9
C47 C46 C39 119.1(4)
C51 C46 C39 122.2(3)
C51 C46 C47 118.7(4)
C46 C47 H47 119.9
C48 C47 C46 120.3(5)
C48 C47 H47 119.9
C47 C48 H48 119.8
C49 C48 C47 120.5(5)
C49 C48 H48 119.8
C48 C49 H49 119.9
C48 C49 C50 120.1(5)
C50 C49 H49 119.9
C49 C50 H50 120.1
C49 C50 C51 119.9(5)
C51 C50 H50 120.1
C46 C51 C50 120.5(4)
C46 C51 H51 119.8
C50 C51 H51 119.8
F4 C52 S8 111.6(4)
F4 C52 F6 100.1(6)
F4 C52 F5' 98.4(7)
F5 C52 S8 125.0(7)
F5 C52 F4 111.8(8)
F5 C52 F6 99.6(9)
F5 C52 F5' 42.2(7)
F6 C52 S8 104.4(6)
F6 C52 F5' 141.6(8)
F5' C52 S8 99.5(6)
F6' C52 S8 125.2(8)
F6' C52 F4 117.3(8)
F6' C52 F5 54.6(8)
F6' C52 F6 45.1(10)
F6' C52 F5' 96.6(11)
C26 S2 C11 102.5(2)
C1 O1 C13 113.7(3)
O1 C1 C2 116.4(3)
O1 C1 C10 120.9(3)
C10 C1 C2 122.7(4)
C1 C2 H2 120.4
C3 C2 C1 119.1(3)
C3 C2 H2 120.4
C2 C3 H3 118.9
C2 C3 C4 122.2(4)
C4 C3 H3 118.9
C3 C4 C9 118.6(3)
C5 C4 C3 121.8(4)
C5 C4 C9 119.6(4)
C4 C5 H5 119.2
C6 C5 C4 121.6(4)
C6 C5 H5 119.2
C5 C6 H6 120.4
C5 C6 C7 119.1(4)
C7 C6 H6 120.4
C6 C7 H7 119.3
C8 C7 C6 121.3(4)
C8 C7 H7 119.3
C7 C8 H8 119.3
C7 C8 C9 121.5(4)
C9 C8 H8 119.3
C4 C9 C10 118.9(3)
C8 C9 C4 116.8(4)
C8 C9 C10 124.3(4)
C1 C10 C9 118.1(3)
C1 C10 C11 115.1(3)
C9 C10 C11 126.8(3)
C10 C11 S2 119.6(3)
C12 C11 S2 120.6(3)
C12 C11 C10 119.4(3)
C11 C12 H12 120.3
C11 C12 C13 119.3(3)
C13 C12 H12 120.3
O1 C13 C12 106.7(3)
O1 C13 C14 105.7(3)
O1 C13 C20 109.3(3)
C14 C13 C12 109.4(3)
C20 C13 C12 112.5(3)
C20 C13 C14 112.9(3)
C15 C14 C13 120.0(4)
C19 C14 C13 121.9(4)
C19 C14 C15 118.0(4)
C14 C15 H15 119.8
C14 C15 C16 120.4(5)
C16 C15 H15 119.8
C15 C16 H16 119.6
C17 C16 C15 120.8(5)
C17 C16 H16 119.6
C16 C17 H17 120.0
C16 C17 C18 120.0(5)
C18 C17 H17 120.0
C17 C18 H18 120.5
C17 C18 C19 119.1(5)
C19 C18 H18 120.5
C14 C19 C18 121.6(5)
C14 C19 H19 119.2
C18 C19 H19 119.2
C21 C20 C13 121.6(4)
C21 C20 C25 118.8(4)
C25 C20 C13 119.5(4)
C20 C21 H21 119.5
C20 C21 C22 120.9(5)
C22 C21 H21 119.5
C21 C22 H22 119.7
C23 C22 C21 120.7(5)
C23 C22 H22 119.7
C22 C23 H23 120.7
C22 C23 C24 118.5(5)
C24 C23 H23 120.7
C23 C24 H24 119.3
C23 C24 C25 121.4(5)
C25 C24 H24 119.3
C20 C25 C24 119.6(5)
C20 C25 H25 120.2
C24 C25 H25 120.2
F1 C26 S2 109.0(4)
F1 C26 F3 103.5(4)
F2 C26 S2 118.3(4)
F2 C26 F1 111.5(5)
F2 C26 F3 101.7(5)
F3 C26 S2 111.7(4)

loop_
_geom_bond_atom_site_label_1
_geom_bond_atom_site_label_2
_geom_bond_distance
S8 C37 1.784(4)
S8 C52 1.737(6)
F4 C52 1.299(6)
O2 C27 1.378(4)
O2 C39 1.463(4)
C27 C28 1.391(5)
C27 C36 1.383(5)
C28 H28 0.9300
C28 C29 1.370(5)
C29 H29 0.9300
C29 C30 1.415(6)
C30 C31 1.423(6)
C30 C35 1.410(6)
C31 H31 0.9300
C31 C32 1.360(7)
C32 H32 0.9300
C32 C33 1.385(7)
C33 H33 0.9300
C33 C34 1.373(6)
C34 H34 0.9300
C34 C35 1.420(5)
C35 C36 1.446(5)
C36 C37 1.464(5)
C37 C38 1.336(5)
C38 H38 0.9300
C38 C39 1.513(5)
C39 C40 1.525(5)
C39 C46 1.523(5)
C40 C41 1.379(6)
C40 C45 1.386(5)
C41 H41 0.9300
C41 C42 1.376(6)
C42 H42 0.9300
C42 C43 1.382(6)
C43 H43 0.9300
C43 C44 1.348(6)
C44 H44 0.9300
C44 C45 1.384(6)
C45 H45 0.9300
C46 C47 1.392(5)
C46 C51 1.374(5)
C47 H47 0.9300
C47 C48 1.380(7)
C48 H48 0.9300
C48 C49 1.366(7)
C49 H49 0.9300
C49 C50 1.367(6)
C50 H50 0.9300
C50 C51 1.396(6)
C51 H51 0.9300
C52 F5 1.192(10)
C52 F6 1.511(11)
C52 F5' 1.578(13)
C52 F6' 1.157(9)
S2 C11 1.782(4)
S2 C26 1.743(6)
F1 C26 1.316(5)
F2 C26 1.287(5)
F3 C26 1.361(6)
O1 C1 1.381(4)
O1 C13 1.456(4)
C1 C2 1.391(5)
C1 C10 1.390(4)
C2 H2 0.9300
C2 C3 1.346(6)
C3 H3 0.9300
C3 C4 1.418(5)
C4 C5 1.407(5)
C4 C9 1.426(5)
C5 H5 0.9300
C5 C6 1.360(6)
C6 H6 0.9300
C6 C7 1.387(6)
C7 H7 0.9300
C7 C8 1.365(6)
C8 H8 0.9300
C8 C9 1.415(5)
C9 C10 1.431(5)
C10 C11 1.470(5)
C11 C12 1.325(5)
C12 H12 0.9300
C12 C13 1.524(5)
C13 C14 1.524(5)
C13 C20 1.524(5)
C14 C15 1.381(6)
C14 C19 1.373(5)
C15 H15 0.9300
C15 C16 1.385(6)
C16 H16 0.9300
C16 C17 1.359(7)
C17 H17 0.9300
C17 C18 1.371(7)
C18 H18 0.9300
C18 C19 1.395(6)
C19 H19 0.9300
C20 C21 1.372(6)
C20 C25 1.385(5)
C21 H21 0.9300
C21 C22 1.381(6)
C22 H22 0.9300
C22 C23 1.370(7)
C23 H23 0.9300
C23 C24 1.373(7)
C24 H24 0.9300
C24 C25 1.386(7)
C25 H25 0.9300

loop_
_geom_torsion_atom_site_label_1
_geom_torsion_atom_site_label_2
_geom_torsion_atom_site_label_3
_geom_torsion_atom_site_label_4
_geom_torsion
S8 C37 C38 C39 -172.5(3)
O2 C27 C28 C29 177.9(4)
O2 C27 C36 C35 -173.7(3)
O2 C27 C36 C37 7.5(5)
O2 C39 C40 C41 63.6(4)
O2 C39 C40 C45 -113.3(4)
O2 C39 C46 C47 -167.8(3)
O2 C39 C46 C51 14.1(5)
C27 O2 C39 C38 -49.1(4)
C27 O2 C39 C40 -165.4(3)
C27 O2 C39 C46 73.3(4)
C27 C28 C29 C30 -1.3(7)
C27 C36 C37 S8 149.1(3)
C27 C36 C37 C38 -22.8(5)
C28 C27 C36 C35 10.0(6)
C28 C27 C36 C37 -168.7(4)
C28 C29 C30 C31 -173.0(4)
C28 C29 C30 C35 3.2(7)
C29 C30 C31 C32 174.6(4)
C29 C30 C35 C34 -174.8(4)
C29 C30 C35 C36 1.5(6)
C30 C31 C32 C33 0.6(8)
C30 C35 C36 C27 -7.7(6)
C30 C35 C36 C37 170.9(4)
C31 C30 C35 C34 1.3(6)
C31 C30 C35 C36 177.6(4)
C31 C32 C33 C34 0.4(8)
C32 C33 C34 C35 -0.5(7)
C33 C34 C35 C30 -0.3(6)
C33 C34 C35 C36 -176.5(4)
C34 C35 C36 C27 168.4(4)
C34 C35 C36 C37 -13.0(6)
C35 C30 C31 C32 -1.5(7)
C35 C36 C37 S8 -29.5(6)
C35 C36 C37 C38 158.5(4)
C36 C27 C28 C29 -5.6(7)
C36 C37 C38 C39 -0.1(5)
C37 S8 C52 F4 -177.2(5)
C37 S8 C52 F5 -37.3(13)
C37 S8 C52 F6 75.5(6)
C37 S8 C52 F5' -74.2(6)
C37 S8 C52 F6' 30.9(15)
C37 C38 C39 O2 34.6(5)
C37 C38 C39 C40 145.9(3)
C37 C38 C39 C46 -86.9(4)
C38 C39 C40 C41 -50.7(4)
C38 C39 C40 C45 132.4(4)
C38 C39 C46 C47 -48.2(4)
C38 C39 C46 C51 133.8(3)
C39 O2 C27 C28 -153.2(4)
C39 O2 C27 C36 30.3(5)
C39 C40 C41 C42 -177.5(4)
C39 C40 C45 C44 177.0(3)
C39 C46 C47 C48 -176.9(4)
C39 C46 C51 C50 177.2(3)
C40 C39 C46 C47 77.4(4)
C40 C39 C46 C51 -100.7(4)
C40 C41 C42 C43 1.7(7)
C41 C40 C45 C44 0.0(6)
C41 C42 C43 C44 -2.3(8)
C42 C43 C44 C45 1.9(7)
C43 C44 C45 C40 -0.7(7)
C45 C40 C41 C42 -0.5(6)
C46 C39 C40 C41 -177.1(4)
C46 C39 C40 C45 6.0(5)
C46 C47 C48 C49 -0.6(7)
C47 C46 C51 C50 -0.9(6)
C47 C48 C49 C50 -0.3(7)
C48 C49 C50 C51 0.6(7)
C49 C50 C51 C46 0.0(6)
C51 C46 C47 C48 1.2(6)
C52 S8 C37 C36 -82.2(4)
C52 S8 C37 C38 89.9(4)
S2 C11 C12 C13 172.1(3)
O1 C1 C2 C3 179.5(4)
O1 C1 C10 C9 176.2(3)
O1 C1 C10 C11 -5.2(5)
O1 C13 C14 C15 -40.9(5)
O1 C13 C14 C19 141.7(3)
O1 C13 C20 C21 142.3(3)
O1 C13 C20 C25 -40.0(4)
C1 O1 C13 C12 55.0(4)
C1 O1 C13 C14 171.4(3)
C1 O1 C13 C20 -66.8(4)
C1 C2 C3 C4 2.2(7)
C1 C10 C11 S2 -148.9(3)
C1 C10 C11 C12 24.0(5)
C2 C1 C10 C9 -7.6(6)
C2 C1 C10 C11 171.1(4)
C2 C3 C4 C5 177.6(5)
C2 C3 C4 C9 -2.8(7)
C3 C4 C5 C6 -178.8(4)
C3 C4 C9 C8 176.8(4)
C3 C4 C9 C10 -1.7(6)
C4 C5 C6 C7 0.8(8)
C4 C9 C10 C1 6.7(6)
C4 C9 C10 C11 -171.8(4)
C5 C4 C9 C8 -3.6(6)
C5 C4 C9 C10 177.9(4)
C5 C6 C7 C8 -1.1(8)
C6 C7 C8 C9 -1.1(7)
C7 C8 C9 C4 3.4(6)
C7 C8 C9 C10 -178.2(4)
C8 C9 C10 C1 -171.7(4)
C8 C9 C10 C11 9.9(7)
C9 C4 C5 C6 1.6(7)
C9 C10 C11 S2 29.6(6)
C9 C10 C11 C12 -157.5(4)
C10 C1 C2 C3 3.1(7)
C10 C11 C12 C13 -0.8(6)
C11 S2 C26 F1 -170.6(3)
C11 S2 C26 F2 -41.8(5)
C11 S2 C26 F3 75.7(4)
C11 C12 C13 O1 -37.6(5)
C11 C12 C13 C14 -151.5(4)
C11 C12 C13 C20 82.2(4)
C12 C13 C14 C15 73.6(4)
C12 C13 C14 C19 -103.7(4)
C12 C13 C20 C21 24.0(5)
C12 C13 C20 C25 -158.3(3)
C13 O1 C1 C2 147.4(4)
C13 O1 C1 C10 -36.1(5)
C13 C14 C15 C16 -176.8(4)
C13 C14 C19 C18 176.0(4)
C13 C20 C21 C22 177.7(4)
C13 C20 C25 C24 -178.6(4)
C14 C13 C20 C21 -100.3(4)
C14 C13 C20 C25 77.3(4)
C14 C15 C16 C17 0.8(7)
C15 C14 C19 C18 -1.4(6)
C15 C16 C17 C18 -1.6(7)
C16 C17 C18 C19 0.9(7)
C17 C18 C19 C14 0.6(6)
C19 C14 C15 C16 0.7(6)
C20 C13 C14 C15 -160.3(4)
C20 C13 C14 C19 22.3(5)
C20 C21 C22 C23 0.8(7)
C21 C20 C25 C24 -0.9(6)
C21 C22 C23 C24 -0.7(8)
C22 C23 C24 C25 -0.1(8)
C23 C24 C25 C20 0.9(7)
C25 C20 C21 C22 0.0(6)
C26 S2 C11 C10 119.4(4)
C26 S2 C11 C12 -53.4(4)
